data_1512915
loop_
_publ_author_name
'Timothy J. Boyle'
'Pratt, III, Harry D.'
'Todd M. Alam'
'Mark A. Rodriguez'
'Paul G. Clem'

_publ_contact_author_address '1001 University Blvd, Albuquerque, NM 87106'
_publ_contact_author_email tjboyle@sandia.gov
_publ_contact_author_fax '(505) 272-7336'
_publ_contact_author_name 'Timothy J. Boyle'
_publ_section_title
;
 Synthesis and characterization of solvated trifluoroacetate alkaline
 earth derivatives
;
_journal_issue 17
_journal_name_full Polyhedron
_journal_page_first 5095
_journal_page_last 5103
_journal_paper_doi 10.1016/j.poly.2007.07.009
_journal_volume 26
_journal_year 2007
_chemical_formula_moiety 'C24 H20 F6 Mg N4 O4'
_chemical_formula_sum 'C24 H20 F6 Mg N4 O4'
_chemical_formula_weight 566.75
_chemical_name_common '(1) Mg(TFA)2(py)4'
_chemical_name_systematic
; 
 ? 
;
_space_group_IT_number 2
_symmetry_cell_setting triclinic
_symmetry_space_group_name_Hall '-P 1'
_symmetry_space_group_name_H-M 'P -1'
_atom_sites_solution_hydrogens geom
_atom_sites_solution_primary direct
_atom_sites_solution_secondary difmap
_audit_creation_method SHELXL-97
_cell_angle_alpha 70.307(5)
_cell_angle_beta 85.569(6)
_cell_angle_gamma 89.840(5)
_cell_formula_units_Z 4
_cell_length_a 9.085(3)
_cell_length_b 16.764(5)
_cell_length_c 18.141(6)
_cell_measurement_reflns_used 2843
_cell_measurement_temperature 203(2)
_cell_measurement_theta_max 0.00
_cell_measurement_theta_min 0.00
_cell_volume 2592.7(14)
_computing_cell_refinement 'Bruker SMART'
_computing_data_collection 'Bruker SMART'
_computing_data_reduction 'Bruker SAINT'
_computing_molecular_graphics 'Bruker SHELXTL'
_computing_publication_material 'Bruker SHELXTL'
_computing_structure_refinement 'SHELXL-97 (Sheldrick, 1997)'
_computing_structure_solution 'SHELXS-97 (Sheldrick, 1990)'
_diffrn_ambient_temperature 203(2)
_diffrn_measured_fraction_theta_full 0.975
_diffrn_measured_fraction_theta_max 0.975
_diffrn_measurement_device_type 'CCD area detector'
_diffrn_measurement_method 'phi and omega scans'
_diffrn_radiation_monochromator graphite
_diffrn_radiation_source 'fine-focus sealed tube'
_diffrn_radiation_type MoK\a
_diffrn_radiation_wavelength 0.71073
_diffrn_reflns_av_R_equivalents 0.0517
_diffrn_reflns_av_sigmaI/netI 0.0869
_diffrn_reflns_limit_h_max 10
_diffrn_reflns_limit_h_min -10
_diffrn_reflns_limit_k_max 19
_diffrn_reflns_limit_k_min -20
_diffrn_reflns_limit_l_max 21
_diffrn_reflns_limit_l_min -21
_diffrn_reflns_number 18691
_diffrn_reflns_theta_full 25.52
_diffrn_reflns_theta_max 25.52
_diffrn_reflns_theta_min 1.20
_exptl_absorpt_coefficient_mu 0.150
_exptl_absorpt_correction_T_max 0.983
_exptl_absorpt_correction_T_min 0.970
_exptl_absorpt_correction_type empirical
_exptl_absorpt_process_details SADABS
_exptl_crystal_colour colorless
_exptl_crystal_density_diffrn 1.452
_exptl_crystal_density_meas ?
_exptl_crystal_density_method 'not measured'
_exptl_crystal_description irregular
_exptl_crystal_F_000 1160
_exptl_crystal_size_max 0.539
_exptl_crystal_size_mid 0.17
_exptl_crystal_size_min 0.116
_refine_diff_density_max 0.831
_refine_diff_density_min -0.421
_refine_diff_density_rms 0.117
_refine_ls_extinction_method none
_refine_ls_goodness_of_fit_ref 1.094
_refine_ls_hydrogen_treatment constr
_refine_ls_matrix_type full
_refine_ls_number_parameters 703
_refine_ls_number_reflns 9398
_refine_ls_number_restraints 0
_refine_ls_restrained_S_all 1.094
_refine_ls_R_factor_all 0.1486
_refine_ls_R_factor_gt 0.1080
_refine_ls_shift/su_max 0.000
_refine_ls_shift/su_mean 0.000
_refine_ls_structure_factor_coef Fsqd
_refine_ls_weighting_details 'calc w=1/[\s^2^(Fo^2^)+(0.1285P)^2^+8.7183P] where P=(Fo^2^+2Fc^2^)/3'
_refine_ls_weighting_scheme calc
_refine_ls_wR_factor_gt 0.2807
_refine_ls_wR_factor_ref 0.3055
_reflns_number_gt 6098
_reflns_number_total 9398
_reflns_threshold_expression >2sigma(I)
_cod_data_source_file 2007-5095.cif
_cod_data_source_block jun141s
_cod_depositor_comments
;
The following automatic conversions were performed:

'_symmetry_cell_setting' value 'Triclinic' changed to 'triclinic'
according to the built-in table from CIF Core dictionary named
'cif_core.dic' version 2.4.1 from 2010-06-29.

Automatic conversion script
Id: cif_fix_values 1891 2012-01-12 08:04:46Z andrius 

The following automatic conversions were performed:

'_exptl_crystal_density_meas' value 'not_measured' was changed to '?'
- the value is perceived as not measured.

Automatic conversion script
Id: cif_fix_values 3008 2015-01-20 13:52:24Z robertas 
;
_cod_original_cell_volume 2592.8(14)
_cod_original_sg_symbol_H-M P-1
_cod_database_code 1512915

loop_
_symmetry_equiv_pos_as_xyz
'x, y, z'
'-x, -y, -z'

loop_
_atom_site_label
_atom_site_type_symbol
_atom_site_fract_x
_atom_site_fract_y
_atom_site_fract_z
_atom_site_U_iso_or_equiv
_atom_site_adp_type
_atom_site_occupancy
_atom_site_symmetry_multiplicity
_atom_site_calc_flag
_atom_site_refinement_flags
Mg1 Mg 0.20484(19) 0.84896(11) 0.24608(11) 0.0221(4) Uani 1 1 d .
Mg2 Mg 0.22205(19) 0.34829(11) 0.24781(11) 0.0221(4) Uani 1 1 d .
O1 O 0.3718(4) 0.8886(3) 0.1608(2) 0.0336(10) Uani 1 1 d .
O2 O 0.5156(5) 0.8105(3) 0.1073(4) 0.0579(15) Uani 1 1 d .
O3 O 0.0390(4) 0.8231(3) 0.3324(2) 0.0355(10) Uani 1 1 d .
O4 O -0.0950(5) 0.7025(3) 0.3820(3) 0.0533(13) Uani 1 1 d .
O5 O 0.3651(4) 0.3225(3) 0.3323(3) 0.0354(10) Uani 1 1 d .
O6 O 0.4957(5) 0.2052(3) 0.3798(3) 0.0481(12) Uani 1 1 d .
O7 O 0.0770(4) 0.3873(3) 0.1640(2) 0.0341(10) Uani 1 1 d .
O8 O -0.0492(6) 0.3089(3) 0.1113(4) 0.0653(17) Uani 1 1 d .
F1 F 0.6718(6) 0.9381(4) 0.1674(4) 0.0968(19) Uani 1 1 d .
F2 F 0.7095(6) 0.9361(3) 0.0520(4) 0.0920(19) Uani 1 1 d .
F3 F 0.5502(6) 1.0192(3) 0.0761(4) 0.0860(18) Uani 1 1 d .
F4 F -0.2686(6) 0.7715(3) 0.4661(3) 0.0909(19) Uani 1 1 d .
F5 F -0.2462(8) 0.8785(4) 0.3635(4) 0.141(4) Uani 1 1 d .
F6 F -0.1026(9) 0.8637(6) 0.4496(6) 0.163(4) Uani 1 1 d .
F7 F 0.6343(7) 0.2785(3) 0.4643(3) 0.096(2) Uani 1 1 d .
F8 F 0.4825(6) 0.3801(3) 0.4355(3) 0.0809(16) Uani 1 1 d .
F9 F 0.6578(6) 0.3767(4) 0.3529(4) 0.097(2) Uani 1 1 d .
F10 F -0.2255(6) 0.4394(4) 0.1671(4) 0.099(2) Uani 1 1 d .
F11 F -0.0744(6) 0.5195(3) 0.0769(4) 0.0888(19) Uani 1 1 d .
F12 F -0.2230(6) 0.4364(3) 0.0522(4) 0.0922(19) Uani 1 1 d .
N1 N 0.3179(5) 0.9197(3) 0.3107(3) 0.0290(11) Uani 1 1 d .
N2 N 0.0867(5) 0.9664(3) 0.1831(3) 0.0283(11) Uani 1 1 d .
N3 N 0.3258(5) 0.7339(3) 0.3097(3) 0.0296(11) Uani 1 1 d .
N4 N 0.0906(5) 0.7796(3) 0.1804(3) 0.0309(11) Uani 1 1 d .
N5 N 0.0894(6) 0.4186(3) 0.3136(3) 0.0312(11) Uani 1 1 d .
N6 N 0.3547(5) 0.4659(3) 0.1841(3) 0.0275(11) Uani 1 1 d .
N7 N 0.3538(5) 0.2800(3) 0.1801(3) 0.0280(11) Uani 1 1 d .
N8 N 0.0863(5) 0.2328(3) 0.3127(3) 0.0328(12) Uani 1 1 d .
C1 C 0.4853(6) 0.8727(4) 0.1246(3) 0.0280(13) Uani 1 1 d .
C2 C 0.6055(8) 0.9428(4) 0.1020(5) 0.0493(19) Uani 1 1 d .
C3 C -0.0657(6) 0.7769(4) 0.3731(4) 0.0296(13) Uani 1 1 d .
C4 C -0.1705(9) 0.8220(5) 0.4142(5) 0.058(2) Uani 1 1 d .
C5 C 0.3255(7) 0.8866(4) 0.3885(4) 0.0339(14) Uani 1 1 d .
H5 H 0.2754 0.8349 0.4161 0.041 Uiso 1 1 calc R
C6 C 0.4050(8) 0.9258(4) 0.4307(4) 0.0404(16) Uani 1 1 d .
H6 H 0.4114 0.9003 0.4851 0.048 Uiso 1 1 calc R
C7 C 0.4725(8) 1.0019(4) 0.3902(4) 0.0423(16) Uani 1 1 d .
H7 H 0.5246 1.0304 0.4170 0.051 Uiso 1 1 calc R
C8 C 0.4654(7) 1.0370(4) 0.3115(4) 0.0393(16) Uani 1 1 d .
H8 H 0.5124 1.0896 0.2834 0.047 Uiso 1 1 calc R
C9 C 0.3879(7) 0.9942(4) 0.2737(4) 0.0336(14) Uani 1 1 d .
H9 H 0.3839 1.0186 0.2191 0.040 Uiso 1 1 calc R
C10 C 0.0934(6) 0.9977(4) 0.1050(3) 0.0318(13) Uani 1 1 d .
H10 H 0.1462 0.9678 0.0765 0.038 Uiso 1 1 calc R
C11 C 0.0266(7) 1.0721(4) 0.0633(4) 0.0365(14) Uani 1 1 d .
H11 H 0.0333 1.0916 0.0081 0.044 Uiso 1 1 calc R
C12 C -0.0497(8) 1.1167(4) 0.1045(4) 0.0410(16) Uani 1 1 d .
H12 H -0.0949 1.1678 0.0781 0.049 Uiso 1 1 calc R
C13 C -0.0583(8) 1.0850(4) 0.1849(4) 0.0435(17) Uani 1 1 d .
H13 H -0.1106 1.1140 0.2144 0.052 Uiso 1 1 calc R
C14 C 0.0109(7) 1.0095(4) 0.2228(4) 0.0358(14) Uani 1 1 d .
H14 H 0.0040 0.9883 0.2780 0.043 Uiso 1 1 calc R
C15 C 0.4725(7) 0.7361(4) 0.3172(4) 0.0355(14) Uani 1 1 d .
H15 H 0.5246 0.7879 0.2935 0.043 Uiso 1 1 calc R
C16 C 0.5496(7) 0.6664(4) 0.3578(4) 0.0373(15) Uani 1 1 d .
H16 H 0.6514 0.6711 0.3620 0.045 Uiso 1 1 calc R
C17 C 0.4757(8) 0.5901(4) 0.3917(4) 0.0435(17) Uani 1 1 d .
H17 H 0.5261 0.5413 0.4189 0.052 Uiso 1 1 calc R
C18 C 0.3270(7) 0.5865(4) 0.3854(4) 0.0401(16) Uani 1 1 d .
H18 H 0.2738 0.5351 0.4092 0.048 Uiso 1 1 calc R
C19 C 0.2547(7) 0.6589(4) 0.3436(4) 0.0346(14) Uani 1 1 d .
H19 H 0.1528 0.6552 0.3389 0.041 Uiso 1 1 calc R
C20 C 0.1655(7) 0.7386(4) 0.1378(4) 0.0374(15) Uani 1 1 d .
H20 H 0.2688 0.7368 0.1386 0.045 Uiso 1 1 calc R
C21 C 0.0994(7) 0.6989(4) 0.0927(4) 0.0443(17) Uani 1 1 d .
H21 H 0.1560 0.6690 0.0656 0.053 Uiso 1 1 calc R
C22 C -0.0498(8) 0.7041(4) 0.0885(4) 0.0451(17) Uani 1 1 d .
H22 H -0.0975 0.6796 0.0569 0.054 Uiso 1 1 calc R
C23 C -0.1303(7) 0.7465(4) 0.1321(4) 0.0400(16) Uani 1 1 d .
H23 H -0.2336 0.7499 0.1315 0.048 Uiso 1 1 calc R
C24 C -0.0554(6) 0.7831(4) 0.1755(4) 0.0319(14) Uani 1 1 d .
H24 H -0.1102 0.8125 0.2038 0.038 Uiso 1 1 calc R
C25 C 0.4636(6) 0.2782(3) 0.3709(3) 0.0282(13) Uani 1 1 d .
C26 C 0.5583(8) 0.3275(4) 0.4073(4) 0.0441(17) Uani 1 1 d .
C27 C -0.0245(6) 0.3719(4) 0.1275(4) 0.0337(14) Uani 1 1 d .
C28 C -0.1336(9) 0.4431(5) 0.1031(5) 0.0517(19) Uani 1 1 d .
C29 C 0.0261(7) 0.4917(4) 0.2768(4) 0.0364(15) Uani 1 1 d .
H29 H 0.0416 0.5148 0.2218 0.044 Uiso 1 1 calc R
C30 C -0.0621(7) 0.5355(4) 0.3162(4) 0.0398(16) Uani 1 1 d .
H30 H -0.1049 0.5867 0.2879 0.048 Uiso 1 1 calc R
C31 C -0.0851(7) 0.5038(4) 0.3949(4) 0.0436(17) Uani 1 1 d .
H31 H -0.1445 0.5322 0.4223 0.052 Uiso 1 1 calc R
C32 C -0.0187(8) 0.4273(4) 0.4354(4) 0.0442(16) Uani 1 1 d .
H32 H -0.0322 0.4038 0.4904 0.053 Uiso 1 1 calc R
C33 C 0.0660(7) 0.3877(4) 0.3929(4) 0.0377(15) Uani 1 1 d .
H33 H 0.1101 0.3365 0.4201 0.045 Uiso 1 1 calc R
C34 C 0.4204(7) 0.5091(4) 0.2227(4) 0.0356(14) Uani 1 1 d .
H34 H 0.4130 0.4877 0.2779 0.043 Uiso 1 1 calc R
C35 C 0.4993(8) 0.5845(4) 0.1846(4) 0.0434(17) Uani 1 1 d .
H35 H 0.5417 0.6140 0.2138 0.052 Uiso 1 1 calc R
C36 C 0.5147(7) 0.6154(4) 0.1046(4) 0.0374(15) Uani 1 1 d .
H36 H 0.5682 0.6662 0.0779 0.045 Uiso 1 1 calc R
C37 C 0.4508(7) 0.5710(4) 0.0639(4) 0.0378(15) Uani 1 1 d .
H37 H 0.4604 0.5904 0.0087 0.045 Uiso 1 1 calc R
C38 C 0.3717(6) 0.4968(4) 0.1057(4) 0.0314(13) Uani 1 1 d .
H38 H 0.3277 0.4668 0.0774 0.038 Uiso 1 1 calc R
C39 C 0.5030(6) 0.2826(4) 0.1749(4) 0.0325(14) Uani 1 1 d .
H39 H 0.5493 0.3105 0.2043 0.039 Uiso 1 1 calc R
C40 C 0.5916(7) 0.2476(4) 0.1301(4) 0.0417(16) Uani 1 1 d .
H40 H 0.6950 0.2514 0.1287 0.050 Uiso 1 1 calc R
C41 C 0.5235(8) 0.2062(4) 0.0864(4) 0.0436(17) Uani 1 1 d .
H41 H 0.5803 0.1825 0.0538 0.052 Uiso 1 1 calc R
C42 C 0.3705(8) 0.2005(4) 0.0918(4) 0.0431(16) Uani 1 1 d .
H42 H 0.3216 0.1716 0.0642 0.052 Uiso 1 1 calc R
C43 C 0.2919(7) 0.2382(4) 0.1388(4) 0.0371(15) Uani 1 1 d .
H43 H 0.1883 0.2343 0.1419 0.045 Uiso 1 1 calc R
C44 C 0.1501(7) 0.1586(4) 0.3470(4) 0.0362(14) Uani 1 1 d .
H44 H 0.2538 0.1571 0.3431 0.043 Uiso 1 1 calc R
C45 C 0.0710(7) 0.0841(4) 0.3880(4) 0.0400(15) Uani 1 1 d .
H45 H 0.1203 0.0332 0.4100 0.048 Uiso 1 1 calc R
C46 C -0.0797(8) 0.0859(4) 0.3958(4) 0.0444(17) Uani 1 1 d .
H46 H -0.1356 0.0363 0.4237 0.053 Uiso 1 1 calc R
C47 C -0.1490(7) 0.1616(4) 0.3620(4) 0.0427(16) Uani 1 1 d .
H47 H -0.2525 0.1643 0.3667 0.051 Uiso 1 1 calc R
C48 C -0.0635(7) 0.2332(4) 0.3213(4) 0.0340(14) Uani 1 1 d .
H48 H -0.1111 0.2845 0.2985 0.041 Uiso 1 1 calc R

loop_
_atom_site_aniso_label
_atom_site_aniso_U_11
_atom_site_aniso_U_22
_atom_site_aniso_U_33
_atom_site_aniso_U_23
_atom_site_aniso_U_13
_atom_site_aniso_U_12
Mg1 0.0175(9) 0.0187(9) 0.0298(10) -0.0076(8) -0.0016(7) -0.0015(7)
Mg2 0.0181(9) 0.0214(9) 0.0283(10) -0.0100(8) -0.0039(7) 0.0001(7)
O1 0.022(2) 0.036(2) 0.039(2) -0.0095(19) 0.0045(18) 0.0005(17)
O2 0.038(3) 0.045(3) 0.102(4) -0.043(3) 0.011(3) -0.004(2)
O3 0.032(2) 0.035(2) 0.037(2) -0.010(2) 0.0039(19) -0.0031(19)
O4 0.039(3) 0.037(3) 0.083(4) -0.021(3) 0.005(3) -0.005(2)
O5 0.027(2) 0.038(2) 0.042(3) -0.012(2) -0.0077(19) 0.0029(18)
O6 0.039(3) 0.039(3) 0.072(3) -0.023(2) -0.018(2) 0.007(2)
O7 0.026(2) 0.037(2) 0.041(2) -0.013(2) -0.0111(19) 0.0007(18)
O8 0.049(3) 0.052(3) 0.117(5) -0.052(3) -0.035(3) 0.009(3)
F1 0.064(3) 0.111(5) 0.128(5) -0.054(4) -0.021(3) -0.031(3)
F2 0.071(3) 0.064(3) 0.123(5) -0.022(3) 0.058(3) -0.012(3)
F3 0.071(3) 0.025(2) 0.145(5) -0.014(3) 0.026(3) 0.003(2)
F4 0.085(4) 0.073(3) 0.097(4) -0.021(3) 0.062(3) -0.003(3)
F5 0.115(5) 0.107(5) 0.144(6) 0.017(5) 0.049(5) 0.081(5)
F6 0.123(6) 0.226(9) 0.223(9) -0.203(9) 0.064(6) -0.055(6)
F7 0.131(5) 0.053(3) 0.111(4) -0.020(3) -0.093(4) 0.009(3)
F8 0.111(4) 0.068(3) 0.090(4) -0.055(3) -0.038(3) 0.018(3)
F9 0.071(4) 0.093(4) 0.113(5) -0.013(3) -0.016(3) -0.049(3)
F10 0.056(3) 0.125(5) 0.129(5) -0.062(4) -0.001(3) 0.043(3)
F11 0.087(4) 0.029(2) 0.144(5) -0.013(3) -0.052(4) 0.003(2)
F12 0.089(4) 0.070(3) 0.127(5) -0.029(3) -0.082(4) 0.021(3)
N1 0.029(3) 0.025(2) 0.033(3) -0.010(2) -0.003(2) 0.000(2)
N2 0.028(3) 0.027(3) 0.032(3) -0.014(2) 0.000(2) 0.001(2)
N3 0.023(2) 0.028(3) 0.040(3) -0.013(2) -0.003(2) -0.001(2)
N4 0.022(3) 0.030(3) 0.042(3) -0.013(2) -0.003(2) 0.000(2)
N5 0.037(3) 0.024(3) 0.034(3) -0.010(2) -0.005(2) 0.004(2)
N6 0.026(3) 0.026(2) 0.030(3) -0.008(2) -0.005(2) 0.001(2)
N7 0.023(2) 0.025(2) 0.039(3) -0.014(2) -0.005(2) 0.0008(19)
N8 0.028(3) 0.026(3) 0.045(3) -0.012(2) -0.004(2) 0.003(2)
C1 0.027(3) 0.027(3) 0.033(3) -0.014(3) -0.003(2) 0.000(2)
C2 0.035(4) 0.040(4) 0.068(5) -0.016(4) 0.015(4) -0.001(3)
C3 0.026(3) 0.024(3) 0.039(4) -0.010(3) -0.004(3) -0.001(2)
C4 0.057(5) 0.044(4) 0.069(5) -0.022(4) 0.029(4) -0.007(4)
C5 0.036(3) 0.029(3) 0.035(4) -0.008(3) -0.003(3) -0.005(3)
C6 0.054(4) 0.039(4) 0.033(4) -0.017(3) -0.010(3) 0.006(3)
C7 0.047(4) 0.039(4) 0.051(4) -0.029(3) -0.006(3) -0.006(3)
C8 0.044(4) 0.030(3) 0.046(4) -0.016(3) 0.004(3) -0.010(3)
C9 0.036(3) 0.026(3) 0.036(3) -0.006(3) -0.001(3) -0.002(3)
C10 0.031(3) 0.033(3) 0.031(3) -0.011(3) 0.002(3) 0.002(3)
C11 0.036(4) 0.034(3) 0.037(4) -0.009(3) -0.005(3) 0.002(3)
C12 0.048(4) 0.025(3) 0.047(4) -0.006(3) -0.011(3) 0.011(3)
C13 0.051(4) 0.035(4) 0.050(4) -0.022(3) -0.002(3) 0.014(3)
C14 0.036(3) 0.035(3) 0.040(4) -0.018(3) 0.001(3) 0.003(3)
C15 0.029(3) 0.034(3) 0.043(4) -0.013(3) -0.007(3) -0.003(3)
C16 0.032(3) 0.044(4) 0.040(4) -0.018(3) -0.005(3) 0.004(3)
C17 0.045(4) 0.040(4) 0.044(4) -0.010(3) -0.015(3) 0.012(3)
C18 0.045(4) 0.025(3) 0.046(4) -0.006(3) -0.003(3) -0.003(3)
C19 0.023(3) 0.031(3) 0.048(4) -0.011(3) -0.004(3) -0.001(2)
C20 0.026(3) 0.037(3) 0.051(4) -0.019(3) 0.004(3) 0.001(3)
C21 0.041(4) 0.043(4) 0.062(5) -0.033(4) -0.008(3) 0.010(3)
C22 0.052(4) 0.038(4) 0.051(4) -0.020(3) -0.018(3) -0.006(3)
C23 0.025(3) 0.034(3) 0.062(4) -0.014(3) -0.015(3) -0.002(3)
C24 0.025(3) 0.032(3) 0.041(4) -0.015(3) -0.003(3) 0.003(2)
C25 0.027(3) 0.020(3) 0.036(3) -0.008(3) -0.004(3) 0.001(2)
C26 0.050(4) 0.032(4) 0.053(4) -0.014(3) -0.019(3) 0.001(3)
C27 0.024(3) 0.032(3) 0.048(4) -0.017(3) -0.007(3) -0.001(2)
C28 0.048(4) 0.042(4) 0.066(5) -0.014(4) -0.026(4) 0.001(3)
C29 0.035(3) 0.031(3) 0.044(4) -0.013(3) -0.007(3) 0.001(3)
C30 0.038(4) 0.031(3) 0.051(4) -0.014(3) -0.005(3) 0.010(3)
C31 0.038(4) 0.040(4) 0.059(5) -0.025(4) -0.003(3) 0.004(3)
C32 0.048(4) 0.046(4) 0.040(4) -0.018(3) 0.002(3) -0.003(3)
C33 0.042(4) 0.030(3) 0.043(4) -0.014(3) -0.008(3) 0.005(3)
C34 0.043(4) 0.028(3) 0.038(4) -0.012(3) -0.010(3) -0.005(3)
C35 0.052(4) 0.038(4) 0.045(4) -0.019(3) -0.004(3) -0.019(3)
C36 0.038(4) 0.027(3) 0.047(4) -0.013(3) 0.001(3) -0.012(3)
C37 0.038(4) 0.037(4) 0.032(3) -0.004(3) 0.001(3) -0.002(3)
C38 0.029(3) 0.030(3) 0.035(3) -0.010(3) -0.009(3) -0.003(2)
C39 0.020(3) 0.034(3) 0.043(4) -0.012(3) 0.000(3) -0.008(2)
C40 0.031(3) 0.036(4) 0.056(4) -0.015(3) 0.007(3) -0.003(3)
C41 0.052(4) 0.034(4) 0.046(4) -0.017(3) 0.009(3) 0.003(3)
C42 0.045(4) 0.039(4) 0.054(4) -0.027(3) -0.007(3) -0.001(3)
C43 0.035(3) 0.030(3) 0.050(4) -0.017(3) -0.007(3) -0.001(3)
C44 0.029(3) 0.035(3) 0.048(4) -0.017(3) -0.007(3) 0.006(3)
C45 0.045(4) 0.028(3) 0.043(4) -0.008(3) -0.005(3) 0.003(3)
C46 0.041(4) 0.041(4) 0.044(4) -0.007(3) 0.009(3) -0.008(3)
C47 0.025(3) 0.050(4) 0.051(4) -0.016(3) 0.007(3) -0.010(3)
C48 0.029(3) 0.027(3) 0.045(4) -0.011(3) -0.005(3) 0.001(2)

loop_
_atom_type_symbol
_atom_type_description
_atom_type_scat_dispersion_real
_atom_type_scat_dispersion_imag
_atom_type_scat_source
C C 0.0033 0.0016 'International Tables Vol C Tables 4.2.6.8 and 6.1.1.4'
H H 0.0000 0.0000 'International Tables Vol C Tables 4.2.6.8 and 6.1.1.4'
N N 0.0061 0.0033 'International Tables Vol C Tables 4.2.6.8 and 6.1.1.4'
O O 0.0106 0.0060 'International Tables Vol C Tables 4.2.6.8 and 6.1.1.4'
F F 0.0171 0.0103 'International Tables Vol C Tables 4.2.6.8 and 6.1.1.4'
Mg Mg 0.0486 0.0363 'International Tables Vol C Tables 4.2.6.8 and 6.1.1.4'

loop_
_geom_angle_atom_site_label_1
_geom_angle_atom_site_label_2
_geom_angle_atom_site_label_3
_geom_angle
O1 Mg1 O3 173.2(2)
O1 Mg1 N3 91.79(18)
O3 Mg1 N3 92.45(19)
O1 Mg1 N1 87.48(19)
O3 Mg1 N1 87.30(19)
N3 Mg1 N1 89.01(18)
O1 Mg1 N4 92.36(19)
O3 Mg1 N4 92.81(19)
N3 Mg1 N4 91.67(19)
N1 Mg1 N4 179.3(2)
O1 Mg1 N2 87.86(18)
O3 Mg1 N2 87.77(18)
N3 Mg1 N2 178.7(2)
N1 Mg1 N2 89.70(18)
N4 Mg1 N2 89.62(19)
O5 Mg2 O7 173.62(19)
O5 Mg2 N8 92.12(19)
O7 Mg2 N8 91.92(19)
O5 Mg2 N6 87.96(18)
O7 Mg2 N6 87.89(18)
N8 Mg2 N6 178.6(2)
O5 Mg2 N7 92.93(18)
O7 Mg2 N7 91.90(18)
N8 Mg2 N7 91.55(19)
N6 Mg2 N7 89.81(18)
O5 Mg2 N5 87.83(19)
O7 Mg2 N5 87.29(19)
N8 Mg2 N5 89.11(19)
N6 Mg2 N5 89.53(19)
N7 Mg2 N5 179.0(2)
C1 O1 Mg1 149.8(4)
C3 O3 Mg1 151.1(4)
C25 O5 Mg2 152.0(4)
C27 O7 Mg2 150.8(4)
C9 N1 C5 116.9(5)
C9 N1 Mg1 122.1(4)
C5 N1 Mg1 120.9(4)
C10 N2 C14 117.5(5)
C10 N2 Mg1 121.6(4)
C14 N2 Mg1 120.9(4)
C19 N3 C15 117.0(5)
C19 N3 Mg1 120.9(4)
C15 N3 Mg1 122.2(4)
C24 N4 C20 116.2(5)
C24 N4 Mg1 121.5(4)
C20 N4 Mg1 122.0(4)
C29 N5 C33 116.8(5)
C29 N5 Mg2 121.8(4)
C33 N5 Mg2 121.3(4)
C34 N6 C38 116.9(5)
C34 N6 Mg2 121.3(4)
C38 N6 Mg2 121.8(4)
C43 N7 C39 115.8(5)
C43 N7 Mg2 122.8(4)
C39 N7 Mg2 121.3(4)
C44 N8 C48 116.7(5)
C44 N8 Mg2 120.8(4)
C48 N8 Mg2 122.5(4)
O2 C1 O1 130.3(6)
O2 C1 C2 116.0(5)
O1 C1 C2 113.7(5)
F2 C2 F3 109.3(6)
F2 C2 F1 105.8(7)
F3 C2 F1 106.3(7)
F2 C2 C1 114.7(6)
F3 C2 C1 112.1(6)
F1 C2 C1 108.1(6)
O4 C3 O3 128.9(6)
O4 C3 C4 117.6(6)
O3 C3 C4 113.5(5)
F6 C4 F5 105.2(8)
F6 C4 F4 107.3(8)
F5 C4 F4 106.1(7)
F6 C4 C3 112.6(7)
F5 C4 C3 110.9(7)
F4 C4 C3 114.2(6)
N1 C5 C6 122.9(6)
N1 C5 H5 118.6
C6 C5 H5 118.6
C7 C6 C5 117.6(6)
C7 C6 H6 121.2
C5 C6 H6 121.2
C8 C7 C6 120.7(6)
C8 C7 H7 119.7
C6 C7 H7 119.7
C7 C8 C9 118.5(6)
C7 C8 H8 120.7
C9 C8 H8 120.7
N1 C9 C8 123.3(6)
N1 C9 H9 118.3
C8 C9 H9 118.3
N2 C10 C11 123.6(6)
N2 C10 H10 118.2
C11 C10 H10 118.2
C12 C11 C10 118.6(6)
C12 C11 H11 120.7
C10 C11 H11 120.7
C13 C12 C11 118.5(6)
C13 C12 H12 120.7
C11 C12 H12 120.7
C12 C13 C14 119.7(6)
C12 C13 H13 120.1
C14 C13 H13 120.1
N2 C14 C13 122.1(6)
N2 C14 H14 119.0
C13 C14 H14 119.0
N3 C15 C16 123.5(6)
N3 C15 H15 118.3
C16 C15 H15 118.3
C17 C16 C15 119.0(6)
C17 C16 H16 120.5
C15 C16 H16 120.5
C18 C17 C16 118.6(6)
C18 C17 H17 120.7
C16 C17 H17 120.7
C17 C18 C19 120.0(6)
C17 C18 H18 120.0
C19 C18 H18 120.0
N3 C19 C18 122.0(6)
N3 C19 H19 119.0
C18 C19 H19 119.0
N4 C20 C21 123.8(6)
N4 C20 H20 118.1
C21 C20 H20 118.1
C22 C21 C20 118.5(6)
C22 C21 H21 120.7
C20 C21 H21 120.7
C21 C22 C23 118.8(6)
C21 C22 H22 120.6
C23 C22 H22 120.6
C24 C23 C22 118.4(6)
C24 C23 H23 120.8
C22 C23 H23 120.8
N4 C24 C23 124.2(6)
N4 C24 H24 117.9
C23 C24 H24 117.9
O6 C25 O5 129.6(6)
O6 C25 C26 117.6(5)
O5 C25 C26 112.8(5)
F7 C26 F8 107.5(6)
F7 C26 F9 106.1(6)
F8 C26 F9 105.1(6)
F7 C26 C25 113.7(5)
F8 C26 C25 113.7(6)
F9 C26 C25 110.1(6)
O8 C27 O7 129.7(6)
O8 C27 C28 117.0(6)
O7 C27 C28 113.3(5)
F11 C28 F12 108.2(6)
F11 C28 F10 106.1(7)
F12 C28 F10 103.8(7)
F11 C28 C27 115.0(6)
F12 C28 C27 114.4(6)
F10 C28 C27 108.4(6)
N5 C29 C30 123.1(6)
N5 C29 H29 118.5
C30 C29 H29 118.5
C31 C30 C29 119.5(6)
C31 C30 H30 120.3
C29 C30 H30 120.3
C30 C31 C32 118.8(6)
C30 C31 H31 120.6
C32 C31 H31 120.6
C33 C32 C31 118.6(6)
C33 C32 H32 120.7
C31 C32 H32 120.7
N5 C33 C32 123.3(6)
N5 C33 H33 118.4
C32 C33 H33 118.4
N6 C34 C35 122.7(6)
N6 C34 H34 118.6
C35 C34 H34 118.6
C36 C35 C34 119.5(6)
C36 C35 H35 120.3
C34 C35 H35 120.3
C35 C36 C37 118.7(6)
C35 C36 H36 120.6
C37 C36 H36 120.6
C36 C37 C38 118.7(6)
C36 C37 H37 120.6
C38 C37 H37 120.6
N6 C38 C37 123.4(6)
N6 C38 H38 118.3
C37 C38 H38 118.3
N7 C39 C40 124.8(6)
N7 C39 H39 117.6
C40 C39 H39 117.6
C39 C40 C41 117.8(6)
C39 C40 H40 121.1
C41 C40 H40 121.1
C42 C41 C40 118.9(6)
C42 C41 H41 120.6
C40 C41 H41 120.6
C43 C42 C41 118.5(6)
C43 C42 H42 120.8
C41 C42 H42 120.8
N7 C43 C42 124.1(6)
N7 C43 H43 117.9
C42 C43 H43 117.9
N8 C44 C45 123.4(6)
N8 C44 H44 118.3
C45 C44 H44 118.3
C46 C45 C44 118.9(6)
C46 C45 H45 120.5
C44 C45 H45 120.5
C45 C46 C47 119.1(6)
C45 C46 H46 120.4
C47 C46 H46 120.4
C48 C47 C46 118.9(6)
C48 C47 H47 120.6
C46 C47 H47 120.6
N8 C48 C47 123.0(6)
N8 C48 H48 118.5
C47 C48 H48 118.5

loop_
_geom_bond_atom_site_label_1
_geom_bond_atom_site_label_2
_geom_bond_distance
Mg1 O1 2.022(4)
Mg1 O3 2.023(4)
Mg1 N3 2.223(5)
Mg1 N1 2.228(5)
Mg1 N4 2.232(5)
Mg1 N2 2.235(5)
Mg2 O5 2.020(5)
Mg2 O7 2.028(4)
Mg2 N8 2.216(5)
Mg2 N6 2.222(5)
Mg2 N7 2.228(5)
Mg2 N5 2.233(5)
O1 C1 1.255(7)
O2 C1 1.213(7)
O3 C3 1.249(7)
O4 C3 1.229(7)
O5 C25 1.259(7)
O6 C25 1.217(7)
O7 C27 1.251(7)
O8 C27 1.215(8)
F1 C2 1.351(10)
F2 C2 1.289(8)
F3 C2 1.319(8)
F4 C4 1.317(8)
F5 C4 1.313(11)
F6 C4 1.283(10)
F7 C26 1.325(8)
F8 C26 1.327(9)
F9 C26 1.338(9)
F10 C28 1.360(10)
F11 C28 1.307(8)
F12 C28 1.307(8)
N1 C9 1.338(7)
N1 C5 1.339(8)
N2 C10 1.331(8)
N2 C14 1.337(7)
N3 C19 1.341(7)
N3 C15 1.352(8)
N4 C24 1.336(7)
N4 C20 1.344(8)
N5 C29 1.335(8)
N5 C33 1.353(8)
N6 C34 1.335(8)
N6 C38 1.337(8)
N7 C43 1.339(8)
N7 C39 1.352(7)
N8 C44 1.341(8)
N8 C48 1.358(8)
C1 C2 1.534(9)
C3 C4 1.516(9)
C5 C6 1.400(9)
C5 H5 0.9400
C6 C7 1.359(9)
C6 H6 0.9400
C7 C8 1.354(9)
C7 H7 0.9400
C8 C9 1.375(9)
C8 H8 0.9400
C9 H9 0.9400
C10 C11 1.388(9)
C10 H10 0.9400
C11 C12 1.375(9)
C11 H11 0.9400
C12 C13 1.369(9)
C12 H12 0.9400
C13 C14 1.395(9)
C13 H13 0.9400
C14 H14 0.9400
C15 C16 1.375(9)
C15 H15 0.9400
C16 C17 1.369(9)
C16 H16 0.9400
C17 C18 1.369(9)
C17 H17 0.9400
C18 C19 1.390(9)
C18 H18 0.9400
C19 H19 0.9400
C20 C21 1.386(9)
C20 H20 0.9400
C21 C22 1.364(10)
C21 H21 0.9400
C22 C23 1.398(10)
C22 H22 0.9400
C23 C24 1.368(9)
C23 H23 0.9400
C24 H24 0.9400
C25 C26 1.522(9)
C27 C28 1.519(9)
C29 C30 1.398(9)
C29 H29 0.9400
C30 C31 1.344(10)
C30 H30 0.9400
C31 C32 1.406(10)
C31 H31 0.9400
C32 C33 1.370(9)
C32 H32 0.9400
C33 H33 0.9400
C34 C35 1.388(8)
C34 H34 0.9400
C35 C36 1.363(9)
C35 H35 0.9400
C36 C37 1.369(9)
C36 H36 0.9400
C37 C38 1.386(8)
C37 H37 0.9400
C38 H38 0.9400
C39 C40 1.368(9)
C39 H39 0.9400
C40 C41 1.394(10)
C40 H40 0.9400
C41 C42 1.387(10)
C41 H41 0.9400
C42 C43 1.378(9)
C42 H42 0.9400
C43 H43 0.9400
C44 C45 1.388(9)
C44 H44 0.9400
C45 C46 1.367(9)
C45 H45 0.9400
C46 C47 1.384(10)
C46 H46 0.9400
C47 C48 1.381(9)
C47 H47 0.9400
C48 H48 0.9400
